data_1561423
loop_
_publ_author_name
'Cortese, Anthony J.'
'Abeysinghe, Dileka'
'Smith, Mark D.'
'zur Loye, Hans-Conrad'

_publ_section_title
;
 Single crystal growth and characterization of NaxLn1&#x2212;xMoO4, Ln=La,
 Ce, Pr, Nd, Sm, and Eu (x=0.397--0.499)
;
_journal_name_full 'Journal of Solid State Chemistry'
_journal_page_first 76
_journal_page_last 81
_journal_paper_doi 10.1016/j.jssc.2016.05.007
_journal_volume 240
_journal_year 2016
_chemical_formula_moiety 'Ce0.51 Mo Na0.49 O4'
_chemical_formula_sum 'Ce0.51 Mo Na0.49 O4'
_chemical_formula_weight 242.90
_space_group_crystal_system tetragonal
_space_group_IT_number 88
_space_group_name_Hall '-I 4ad'
_space_group_name_H-M_alt 'I 41/a :2'
_atom_sites_solution_hydrogens .
_audit_creation_method SHELXL-2014/7
_cell_angle_alpha 90
_cell_angle_beta 90
_cell_angle_gamma 90
_cell_formula_units_Z 4
_cell_length_a 5.3173(2)
_cell_length_b 5.3173(2)
_cell_length_c 11.6652(6)
_cell_measurement_reflns_used 2258
_cell_measurement_temperature 301(2)
_cell_measurement_theta_max 37.694
_cell_measurement_theta_min 4.212
_cell_volume 329.82(2)
_computing_cell_refinement 'SAINT Version 8.34a (Bruker, 2014)'
_computing_data_collection 'Bruker APEXII v2014.9-0 (Bruker, 2014)'
_computing_data_reduction 'SAINT Version 8.34a (Bruker, 2014)'
_computing_molecular_graphics various
_computing_publication_material various
_computing_structure_refinement 'SHELXL-2014/7 (Sheldrick, 2014)'
_computing_structure_solution 'SHELXS (Sheldrick, 2008)'
_diffrn_ambient_temperature 301(2)
_diffrn_detector_area_resol_mean 10.4
_diffrn_measured_fraction_theta_full 1.000
_diffrn_measured_fraction_theta_max 1.000
_diffrn_measurement_device_type 'Bruker D8 QUEST'
_diffrn_measurement_method '\w and \f scans'
_diffrn_radiation_type MoK\a
_diffrn_radiation_wavelength 0.71073
_diffrn_reflns_av_R_equivalents 0.0377
_diffrn_reflns_av_unetI/netI 0.0131
_diffrn_reflns_Laue_measured_fraction_full 1.000
_diffrn_reflns_Laue_measured_fraction_max 1.000
_diffrn_reflns_limit_h_max 9
_diffrn_reflns_limit_h_min -9
_diffrn_reflns_limit_k_max 9
_diffrn_reflns_limit_k_min -9
_diffrn_reflns_limit_l_max 20
_diffrn_reflns_limit_l_min -20
_diffrn_reflns_number 5910
_diffrn_reflns_point_group_measured_fraction_full 1.000
_diffrn_reflns_point_group_measured_fraction_max 1.000
_diffrn_reflns_theta_full 37.800
_diffrn_reflns_theta_max 37.802
_diffrn_reflns_theta_min 4.212
_diffrn_source 'microfocus sealed X-ray tube'
_exptl_absorpt_coefficient_mu 10.757
_exptl_absorpt_correction_T_max 0.2762
_exptl_absorpt_correction_T_min 0.2040
_exptl_absorpt_correction_type multi-scan
_exptl_absorpt_process_details 'SADABS Version 2014/4 (Bruker, 2014)'
_exptl_crystal_colour 'light brown '
_exptl_crystal_density_diffrn 4.892
_exptl_crystal_description 'tetragonal bipyramid'
_exptl_crystal_F_000 436
_exptl_crystal_size_max 0.080
_exptl_crystal_size_mid 0.060
_exptl_crystal_size_min 0.050
_refine_diff_density_max 0.892
_refine_diff_density_min -1.288
_refine_diff_density_rms 0.198
_refine_ls_extinction_coef 0.0464(19)
_refine_ls_extinction_expression Fc^*^=kFc[1+0.001xFc^2^\l^3^/sin(2\q)]^-1/4^
_refine_ls_extinction_method 'SHELXL-2014/7 (Sheldrick 2014'
_refine_ls_goodness_of_fit_ref 1.224
_refine_ls_hydrogen_treatment undef
_refine_ls_matrix_type full
_refine_ls_number_parameters 16
_refine_ls_number_reflns 444
_refine_ls_number_restraints 0
_refine_ls_restrained_S_all 1.224
_refine_ls_R_factor_all 0.0313
_refine_ls_R_factor_gt 0.0222
_refine_ls_shift/su_max 0.000
_refine_ls_shift/su_mean 0.000
_refine_ls_structure_factor_coef Fsqd
_refine_ls_weighting_details 'w=1/[\s^2^(Fo^2^)+(0.0165P)^2^+0.6767P] where P=(Fo^2^+2Fc^2^)/3'
_refine_ls_weighting_scheme calc
_refine_ls_wR_factor_gt 0.0439
_refine_ls_wR_factor_ref 0.0473
_reflns_number_gt 339
_reflns_number_total 444
_reflns_threshold_expression 'I > 2\s(I)'
_cod_data_source_file JSSC-2016-240-76.cif
_cod_data_source_block accena_0m
_cod_original_cell_volume 329.82(3)
_cod_original_sg_symbol_H-M 'I 41/a'
_cod_database_code 1561423
_shelx_shelxl_version_number 2014/7
_shelx_space_group_comment
; 
The symmetry employed for this shelxl refinement is uniquely defined 
by the following loop, which should always be used as a source of 
symmetry information in preference to the above space-group names. 
They are only intended as comments. 
;
_shelx_estimated_absorpt_t_min 0.480
_shelx_estimated_absorpt_t_max 0.615

loop_
_space_group_symop_operation_xyz
'x, y, z'
'-x+1/2, -y, z+1/2'
'-y+3/4, x+1/4, z+1/4'
'y+3/4, -x+3/4, z+3/4'
'x+1/2, y+1/2, z+1/2'
'-x+1, -y+1/2, z+1'
'-y+5/4, x+3/4, z+3/4'
'y+5/4, -x+5/4, z+5/4'
'-x, -y, -z'
'x-1/2, y, -z-1/2'
'y-3/4, -x-1/4, -z-1/4'
'-y-3/4, x-3/4, -z-3/4'
'-x+1/2, -y+1/2, -z+1/2'
'x, y+1/2, -z'
'y-1/4, -x+1/4, -z+1/4'
'-y-1/4, x-1/4, -z-1/4'

loop_
_atom_site_label
_atom_site_type_symbol
_atom_site_fract_x
_atom_site_fract_y
_atom_site_fract_z
_atom_site_U_iso_or_equiv
_atom_site_adp_type
_atom_site_occupancy
_atom_site_site_symmetry_order
_atom_site_calc_flag
_atom_site_refinement_flags_posn
_atom_site_refinement_flags_adp
_atom_site_refinement_flags_occupancy
_atom_site_disorder_assembly
_atom_site_disorder_group
Ce1 Ce 0.0000 0.2500 0.6250 0.01001(15) Uani 0.5121(18) 4 d S T P . .
Na1 Na 0.0000 0.2500 0.6250 0.01001(15) Uani 0.4879(18) 4 d S T P . .
Mo1 Mo 0.0000 0.2500 0.1250 0.00868(11) Uani 1 4 d S T P . .
O1 O 0.1427(2) 0.0101(3) 0.20811(13) 0.0146(3) Uani 1 1 d . . . . .

loop_
_atom_site_aniso_label
_atom_site_aniso_U_11
_atom_site_aniso_U_22
_atom_site_aniso_U_33
_atom_site_aniso_U_23
_atom_site_aniso_U_13
_atom_site_aniso_U_12
Ce1 0.01084(16) 0.01084(16) 0.0084(2) 0.000 0.000 0.000
Na1 0.01084(16) 0.01084(16) 0.0084(2) 0.000 0.000 0.000
Mo1 0.00786(12) 0.00786(12) 0.01031(15) 0.000 0.000 0.000
O1 0.0133(6) 0.0165(6) 0.0141(5) 0.0039(5) 0.0006(5) 0.0014(5)

loop_
_atom_type_symbol
_atom_type_description
_atom_type_scat_dispersion_real
_atom_type_scat_dispersion_imag
_atom_type_scat_source
O O 0.0106 0.0060 'International Tables Vol C Tables 4.2.6.8 and 6.1.1.4'
Na Na 0.0362 0.0249 'International Tables Vol C Tables 4.2.6.8 and 6.1.1.4'
Mo Mo -1.6832 0.6857 'International Tables Vol C Tables 4.2.6.8 and 6.1.1.4'
Ce Ce -0.2486 2.6331 'International Tables Vol C Tables 4.2.6.8 and 6.1.1.4'

loop_
_geom_angle_atom_site_label_1
_geom_angle_atom_site_label_2
_geom_angle_atom_site_label_3
_geom_angle
_geom_angle_site_symmetry_1
_geom_angle_site_symmetry_3
O1 Ce1 O1 127.13(4) 14_556 3_455
O1 Ce1 O1 127.13(4) 14_556 8_444
O1 Ce1 O1 78.04(7) 3_455 8_444
O1 Ce1 O1 78.04(7) 14_556 9_556
O1 Ce1 O1 127.13(4) 3_455 9_556
O1 Ce1 O1 127.13(4) 8_444 9_556
O1 Ce1 O1 150.88(6) 14_556 16_556
O1 Ce1 O1 68.27(3) 3_455 16_556
O1 Ce1 O1 77.15(5) 8_444 16_556
O1 Ce1 O1 73.68(3) 9_556 16_556
O1 Ce1 O1 73.68(3) 14_556 11_666
O1 Ce1 O1 77.15(5) 3_455 11_666
O1 Ce1 O1 68.27(3) 8_444 11_666
O1 Ce1 O1 150.88(6) 9_556 11_666
O1 Ce1 O1 135.16(7) 16_556 11_666
O1 Ce1 O1 77.15(5) 14_556 2
O1 Ce1 O1 150.88(6) 3_455 2
O1 Ce1 O1 73.68(3) 8_444 2
O1 Ce1 O1 68.27(3) 9_556 2
O1 Ce1 O1 98.36(2) 16_556 2
O1 Ce1 O1 98.36(2) 11_666 2
O1 Ce1 O1 68.27(3) 14_556 5_455
O1 Ce1 O1 73.68(3) 3_455 5_455
O1 Ce1 O1 150.88(6) 8_444 5_455
O1 Ce1 O1 77.15(5) 9_556 5_455
O1 Ce1 O1 98.36(2) 16_556 5_455
O1 Ce1 O1 98.36(2) 11_666 5_455
O1 Ce1 O1 135.16(7) 2 5_455
O1 Ce1 Na1 161.08(3) 14_556 9_556
O1 Ce1 Na1 68.28(3) 3_455 9_556
O1 Ce1 Na1 38.90(3) 8_444 9_556
O1 Ce1 Na1 101.67(3) 9_556 9_556
O1 Ce1 Na1 38.25(3) 16_556 9_556
O1 Ce1 Na1 102.81(3) 11_666 9_556
O1 Ce1 Na1 85.14(3) 2 9_556
O1 Ce1 Na1 130.42(3) 5_455 9_556
O1 Ce1 Na1 38.90(3) 14_556 13_556
O1 Ce1 Na1 161.08(3) 3_455 13_556
O1 Ce1 Na1 101.67(3) 8_444 13_556
O1 Ce1 Na1 68.28(3) 9_556 13_556
O1 Ce1 Na1 130.42(3) 16_556 13_556
O1 Ce1 Na1 85.14(3) 11_666 13_556
O1 Ce1 Na1 38.25(3) 2 13_556
O1 Ce1 Na1 102.81(3) 5_455 13_556
Na1 Ce1 Na1 123.101(3) 9_556 13_556
O1 Ce1 Ce1 38.90(3) 14_556 13_556
O1 Ce1 Ce1 161.08(3) 3_455 13_556
O1 Ce1 Ce1 101.67(3) 8_444 13_556
O1 Ce1 Ce1 68.28(3) 9_556 13_556
O1 Ce1 Ce1 130.42(3) 16_556 13_556
O1 Ce1 Ce1 85.14(3) 11_666 13_556
O1 Ce1 Ce1 38.25(3) 2 13_556
O1 Ce1 Ce1 102.81(3) 5_455 13_556
Na1 Ce1 Ce1 123.101(3) 9_556 13_556
Na1 Ce1 Ce1 0.0 13_556 13_556
O1 Ce1 Ce1 161.08(3) 14_556 9_556
O1 Ce1 Ce1 68.28(3) 3_455 9_556
O1 Ce1 Ce1 38.90(3) 8_444 9_556
O1 Ce1 Ce1 101.67(3) 9_556 9_556
O1 Ce1 Ce1 38.25(3) 16_556 9_556
O1 Ce1 Ce1 102.81(3) 11_666 9_556
O1 Ce1 Ce1 85.14(3) 2 9_556
O1 Ce1 Ce1 130.42(3) 5_455 9_556
Na1 Ce1 Ce1 0.0 9_556 9_556
Na1 Ce1 Ce1 123.101(3) 13_556 9_556
Ce1 Ce1 Ce1 123.101(3) 13_556 9_556
O1 Na1 O1 127.13(4) 14_556 3_455
O1 Na1 O1 127.13(4) 14_556 8_444
O1 Na1 O1 78.04(7) 3_455 8_444
O1 Na1 O1 78.04(7) 14_556 9_556
O1 Na1 O1 127.13(4) 3_455 9_556
O1 Na1 O1 127.13(4) 8_444 9_556
O1 Na1 O1 150.88(6) 14_556 16_556
O1 Na1 O1 68.27(3) 3_455 16_556
O1 Na1 O1 77.15(5) 8_444 16_556
O1 Na1 O1 73.68(3) 9_556 16_556
O1 Na1 O1 73.68(3) 14_556 11_666
O1 Na1 O1 77.15(5) 3_455 11_666
O1 Na1 O1 68.27(3) 8_444 11_666
O1 Na1 O1 150.88(6) 9_556 11_666
O1 Na1 O1 135.16(7) 16_556 11_666
O1 Na1 O1 77.15(5) 14_556 2
O1 Na1 O1 150.88(6) 3_455 2
O1 Na1 O1 73.68(3) 8_444 2
O1 Na1 O1 68.27(3) 9_556 2
O1 Na1 O1 98.36(2) 16_556 2
O1 Na1 O1 98.36(2) 11_666 2
O1 Na1 O1 68.27(3) 14_556 5_455
O1 Na1 O1 73.68(3) 3_455 5_455
O1 Na1 O1 150.88(6) 8_444 5_455
O1 Na1 O1 77.15(5) 9_556 5_455
O1 Na1 O1 98.36(2) 16_556 5_455
O1 Na1 O1 98.36(2) 11_666 5_455
O1 Na1 O1 135.16(7) 2 5_455
O1 Na1 Na1 161.08(3) 14_556 9_556
O1 Na1 Na1 68.28(3) 3_455 9_556
O1 Na1 Na1 38.90(3) 8_444 9_556
O1 Na1 Na1 101.67(3) 9_556 9_556
O1 Na1 Na1 38.25(3) 16_556 9_556
O1 Na1 Na1 102.81(3) 11_666 9_556
O1 Na1 Na1 85.14(3) 2 9_556
O1 Na1 Na1 130.42(3) 5_455 9_556
O1 Na1 Na1 38.90(3) 14_556 13_556
O1 Na1 Na1 161.08(3) 3_455 13_556
O1 Na1 Na1 101.67(3) 8_444 13_556
O1 Na1 Na1 68.28(3) 9_556 13_556
O1 Na1 Na1 130.42(3) 16_556 13_556
O1 Na1 Na1 85.14(3) 11_666 13_556
O1 Na1 Na1 38.25(3) 2 13_556
O1 Na1 Na1 102.81(3) 5_455 13_556
Na1 Na1 Na1 123.101(3) 9_556 13_556
O1 Na1 Ce1 38.90(3) 14_556 13_556
O1 Na1 Ce1 161.08(3) 3_455 13_556
O1 Na1 Ce1 101.67(3) 8_444 13_556
O1 Na1 Ce1 68.28(3) 9_556 13_556
O1 Na1 Ce1 130.42(3) 16_556 13_556
O1 Na1 Ce1 85.14(3) 11_666 13_556
O1 Na1 Ce1 38.25(3) 2 13_556
O1 Na1 Ce1 102.81(3) 5_455 13_556
Na1 Na1 Ce1 123.101(3) 9_556 13_556
Na1 Na1 Ce1 0.0 13_556 13_556
O1 Na1 Ce1 161.08(3) 14_556 9_556
O1 Na1 Ce1 68.28(3) 3_455 9_556
O1 Na1 Ce1 38.90(3) 8_444 9_556
O1 Na1 Ce1 101.67(3) 9_556 9_556
O1 Na1 Ce1 38.25(3) 16_556 9_556
O1 Na1 Ce1 102.81(3) 11_666 9_556
O1 Na1 Ce1 85.14(3) 2 9_556
O1 Na1 Ce1 130.42(3) 5_455 9_556
Na1 Na1 Ce1 0.0 9_556 9_556
Na1 Na1 Ce1 123.101(3) 13_556 9_556
Ce1 Na1 Ce1 123.101(3) 13_556 9_556
O1 Mo1 O1 107.40(5) . 15
O1 Mo1 O1 113.70(9) . 6_454
O1 Mo1 O1 107.40(5) 15 6_454
O1 Mo1 O1 107.40(5) . 12_666
O1 Mo1 O1 113.70(9) 15 12_666
O1 Mo1 O1 107.40(5) 6_454 12_666
Mo1 O1 Na1 133.81(7) . 9_556
Mo1 O1 Ce1 133.81(7) . 9_556
Na1 O1 Ce1 0.0 9_556 9_556
Mo1 O1 Ce1 120.19(7) . 5_544
Na1 O1 Ce1 102.85(5) 9_556 5_544
Ce1 O1 Ce1 102.85(5) 9_556 5_544
Mo1 O1 Na1 120.19(7) . 5_544
Na1 O1 Na1 102.85(5) 9_556 5_544
Ce1 O1 Na1 102.85(5) 9_556 5_544
Ce1 O1 Na1 0.0 5_544 5_544

loop_
_geom_bond_atom_site_label_1
_geom_bond_atom_site_label_2
_geom_bond_distance
_geom_bond_site_symmetry_2
Ce1 O1 2.5058(14) 14_556
Ce1 O1 2.5058(14) 3_455
Ce1 O1 2.5058(14) 8_444
Ce1 O1 2.5058(14) 9_556
Ce1 O1 2.5419(14) 16_556
Ce1 O1 2.5419(14) 11_666
Ce1 O1 2.5419(14) 2
Ce1 O1 2.5419(14) 5_455
Ce1 Na1 3.94629(13) 9_556
Ce1 Na1 3.94629(13) 13_556
Ce1 Ce1 3.94629(13) 13_556
Ce1 Ce1 3.94629(13) 9_556
Na1 O1 2.5058(14) 14_556
Na1 O1 2.5058(14) 3_455
Na1 O1 2.5058(14) 8_444
Na1 O1 2.5058(14) 9_556
Na1 O1 2.5419(14) 16_556
Na1 O1 2.5419(14) 11_666
Na1 O1 2.5419(14) 2
Na1 O1 2.5419(14) 5_455
Na1 Na1 3.94629(13) 9_556
Na1 Na1 3.94629(13) 13_556
Na1 Ce1 3.94629(13) 13_556
Na1 Ce1 3.94629(13) 9_556
Mo1 O1 1.7729(14) .
Mo1 O1 1.7729(14) 15
Mo1 O1 1.7729(14) 6_454
Mo1 O1 1.7729(14) 12_666
O1 Na1 2.5058(14) 9_556
O1 Ce1 2.5058(14) 9_556
O1 Ce1 2.5419(14) 5_544
O1 Na1 2.5419(14) 5_544
